data_4065398
loop_
_publ_author_name
'Taher, Deeb'
'Corrigan, John F.'

_publ_section_title
;
 Aryl(trimethylsilyl)selenides as Reagents for the Synthesis of Mono- and
 Diselenoesters
;
_journal_issue 21
_journal_name_full Organometallics
_journal_page_first 5943
_journal_paper_doi 10.1021/om200768m
_journal_volume 30
_journal_year 2011
_chemical_formula_sum 'C35 H34 Br2 Cl2 O2 Se2'
_chemical_formula_weight 875.26
_chemical_name_systematic
; 
 ? 
;
_space_group_IT_number 2
_symmetry_cell_setting triclinic
_symmetry_space_group_name_Hall '-P 1'
_symmetry_space_group_name_H-M 'P -1'
_atom_sites_solution_hydrogens geom
_atom_sites_solution_primary direct
_atom_sites_solution_secondary difmap
_audit_creation_method SHELXL-97
_cell_angle_alpha 103.036(4)
_cell_angle_beta 94.354(3)
_cell_angle_gamma 102.575(3)
_cell_formula_units_Z 2
_cell_length_a 7.9348(6)
_cell_length_b 11.5667(7)
_cell_length_c 19.5538(9)
_cell_measurement_temperature 200(2)
_cell_volume 1691.63(19)
_computing_cell_refinement 'Nonius Denzo'
_computing_data_collection 'Nonius Collect'
_computing_data_reduction 'Nonius Denzo'
_computing_molecular_graphics 'Bruker SHELXTL'
_computing_publication_material 'Bruker SHELXTL'
_computing_structure_refinement 'SHELXL-97 (Sheldrick, 1997)'
_computing_structure_solution 'SHELXS-97 (Sheldrick, 1990)'
_diffrn_ambient_temperature 200(2)
_diffrn_measured_fraction_theta_full 0.992
_diffrn_measured_fraction_theta_max 0.992
_diffrn_measurement_device_type 'Enraf Nonius KappaCCD'
_diffrn_measurement_method 'phi scans + omega to complete'
_diffrn_radiation_monochromator graphite
_diffrn_radiation_source 'fine-focus sealed tube'
_diffrn_radiation_type MoK\a
_diffrn_radiation_wavelength 0.71073
_diffrn_reflns_av_R_equivalents 0.0551
_diffrn_reflns_av_sigmaI/netI 0.1310
_diffrn_reflns_limit_h_max 9
_diffrn_reflns_limit_h_min -10
_diffrn_reflns_limit_k_max 14
_diffrn_reflns_limit_k_min -14
_diffrn_reflns_limit_l_max 25
_diffrn_reflns_limit_l_min -25
_diffrn_reflns_number 10953
_diffrn_reflns_theta_full 27.45
_diffrn_reflns_theta_max 27.45
_diffrn_reflns_theta_min 1.86
_exptl_absorpt_coefficient_mu 4.737
_exptl_absorpt_correction_T_max 0.5568
_exptl_absorpt_correction_T_min 0.2531
_exptl_absorpt_correction_type integration
_exptl_crystal_colour yellow
_exptl_crystal_density_diffrn 1.718
_exptl_crystal_density_method 'not measured'
_exptl_crystal_description block
_exptl_crystal_F_000 864
_exptl_crystal_size_max 0.40
_exptl_crystal_size_mid 0.24
_exptl_crystal_size_min 0.14
_refine_diff_density_max 0.681
_refine_diff_density_min -0.804
_refine_diff_density_rms 0.127
_refine_ls_extinction_method none
_refine_ls_goodness_of_fit_ref 0.966
_refine_ls_hydrogen_treatment constr
_refine_ls_matrix_type full
_refine_ls_number_parameters 396
_refine_ls_number_reflns 7666
_refine_ls_number_restraints 0
_refine_ls_restrained_S_all 0.966
_refine_ls_R_factor_all 0.1467
_refine_ls_R_factor_gt 0.0540
_refine_ls_shift/su_max 0.001
_refine_ls_shift/su_mean 0.000
_refine_ls_structure_factor_coef Fsqd
_refine_ls_weighting_details 'calc w=1/[\s^2^(Fo^2^)+(0.0541P)^2^+0.0000P] where P=(Fo^2^+2Fc^2^)/3'
_refine_ls_weighting_scheme calc
_refine_ls_wR_factor_gt 0.1063
_refine_ls_wR_factor_ref 0.1336
_reflns_number_gt 3946
_reflns_number_total 7666
_reflns_threshold_expression >2sigma(I)
_cod_data_source_file om200768m_si_001.cif
_cod_data_source_block 06079
_cod_depositor_comments
;
The following automatic conversions were performed:

'_symmetry_cell_setting' value 'Triclinic' changed to 'triclinic'
according to /home/saulius/struct/CIF-dictionaries/cif_core.dic
dictionary named 'cif_core.dic' version 2.4.1 from 2010-06-29.

Automatic conversion script
Id: cif_fix_values 1715 2011-07-08 13:25:40Z adriana 
;
_cod_original_cell_volume 1691.63(18)
_cod_original_sg_symbol_H-M P-1
_cod_database_code 4065398

loop_
_symmetry_equiv_pos_as_xyz
'x, y, z'
'-x, -y, -z'

loop_
_atom_site_label
_atom_site_type_symbol
_atom_site_fract_x
_atom_site_fract_y
_atom_site_fract_z
_atom_site_U_iso_or_equiv
_atom_site_adp_type
_atom_site_occupancy
_atom_site_symmetry_multiplicity
_atom_site_calc_flag
_atom_site_refinement_flags
Se1 Se -0.40783(8) -0.29479(6) -0.06537(3) 0.03662(18) Uani 1 1 d .
Se2 Se 0.24688(8) -0.24888(6) 0.45447(3) 0.03602(18) Uani 1 1 d .
Br1 Br -0.49298(11) -0.35690(8) -0.43179(3) 0.0708(3) Uani 1 1 d .
Br2 Br 0.40904(9) -0.09148(6) 0.82697(3) 0.0506(2) Uani 1 1 d .
O1 O -0.1235(5) -0.3852(4) -0.10714(19) 0.0405(10) Uani 1 1 d .
O2 O -0.0519(6) -0.1793(4) 0.4989(2) 0.0549(13) Uani 1 1 d .
C1 C -0.2862(7) -0.2910(5) 0.0234(3) 0.0309(14) Uani 1 1 d .
C2 C -0.2612(7) -0.3961(5) 0.0410(3) 0.0349(14) Uani 1 1 d .
H2A H -0.3032 -0.4729 0.0076 0.042 Uiso 1 1 calc R
C3 C -0.1762(7) -0.3909(5) 0.1062(3) 0.0332(14) Uani 1 1 d .
H3A H -0.1548 -0.4632 0.1166 0.040 Uiso 1 1 calc R
C4 C -0.1216(7) -0.2791(5) 0.1571(3) 0.0263(13) Uani 1 1 d .
C5 C -0.1481(7) -0.1745(5) 0.1389(3) 0.0356(15) Uani 1 1 d .
H5A H -0.1087 -0.0977 0.1724 0.043 Uiso 1 1 calc R
C6 C -0.2300(8) -0.1799(5) 0.0735(3) 0.0379(15) Uani 1 1 d .
H6A H -0.2484 -0.1073 0.0625 0.046 Uiso 1 1 calc R
C7 C -0.2496(8) -0.3560(5) -0.1278(3) 0.0321(14) Uani 1 1 d .
C8 C -0.3072(7) -0.3569(5) -0.2021(3) 0.0255(13) Uani 1 1 d .
C9 C -0.2463(7) -0.2519(5) -0.2257(3) 0.0321(14) Uani 1 1 d .
C10 C -0.3030(8) -0.2520(5) -0.2947(3) 0.0377(15) Uani 1 1 d .
C11 C -0.4186(8) -0.3590(6) -0.3378(3) 0.0365(15) Uani 1 1 d .
C12 C -0.4769(7) -0.4621(5) -0.3151(3) 0.0341(14) Uani 1 1 d .
C13 C -0.4206(7) -0.4619(5) -0.2452(3) 0.0281(13) Uani 1 1 d .
C14 C -0.1224(7) -0.1418(5) -0.1774(3) 0.0411(16) Uani 1 1 d .
H14A H -0.0139 -0.1234 -0.1980 0.062 Uiso 1 1 calc R
H14B H -0.0972 -0.1585 -0.1312 0.062 Uiso 1 1 calc R
H14C H -0.1752 -0.0716 -0.1713 0.062 Uiso 1 1 calc R
C15 C -0.2433(9) -0.1399(6) -0.3219(4) 0.0575(19) Uani 1 1 d .
H15A H -0.1590 -0.0775 -0.2855 0.086 Uiso 1 1 calc R
H15B H -0.3437 -0.1079 -0.3332 0.086 Uiso 1 1 calc R
H15C H -0.1882 -0.1615 -0.3646 0.086 Uiso 1 1 calc R
C16 C -0.6019(8) -0.5760(6) -0.3634(3) 0.0498(18) Uani 1 1 d .
H16A H -0.6475 -0.5558 -0.4061 0.075 Uiso 1 1 calc R
H16B H -0.6987 -0.6047 -0.3383 0.075 Uiso 1 1 calc R
H16C H -0.5397 -0.6405 -0.3768 0.075 Uiso 1 1 calc R
C17 C -0.4821(8) -0.5713(5) -0.2168(3) 0.0381(15) Uani 1 1 d .
H17A H -0.4432 -0.5505 -0.1658 0.057 Uiso 1 1 calc R
H17B H -0.4337 -0.6384 -0.2406 0.057 Uiso 1 1 calc R
H17C H -0.6096 -0.5967 -0.2253 0.057 Uiso 1 1 calc R
C18 C 0.1262(7) -0.2569(5) 0.3644(3) 0.0271(13) Uani 1 1 d .
C19 C 0.0477(8) -0.1662(5) 0.3533(3) 0.0345(14) Uani 1 1 d .
H19A H 0.0482 -0.0986 0.3915 0.041 Uiso 1 1 calc R
C20 C -0.0319(7) -0.1739(5) 0.2865(3) 0.0315(14) Uani 1 1 d .
H20A H -0.0869 -0.1116 0.2794 0.038 Uiso 1 1 calc R
C21 C -0.0330(7) -0.2717(5) 0.2291(2) 0.0260(13) Uani 1 1 d .
C22 C 0.0513(7) -0.3606(5) 0.2414(3) 0.0311(14) Uani 1 1 d .
H22A H 0.0567 -0.4262 0.2031 0.037 Uiso 1 1 calc R
C23 C 0.1264(7) -0.3544(5) 0.3080(3) 0.0314(14) Uani 1 1 d .
H23A H 0.1790 -0.4175 0.3157 0.038 Uiso 1 1 calc R
C24 C 0.0866(8) -0.1944(5) 0.5183(3) 0.0356(15) Uani 1 1 d .
C25 C 0.1663(7) -0.1679(5) 0.5936(3) 0.0281(13) Uani 1 1 d .
C26 C 0.1270(7) -0.2613(5) 0.6296(3) 0.0292(13) Uani 1 1 d .
C27 C 0.2013(7) -0.2386(5) 0.6996(3) 0.0282(13) Uani 1 1 d .
C28 C 0.3125(7) -0.1237(5) 0.7304(3) 0.0324(14) Uani 1 1 d .
C29 C 0.3546(8) -0.0317(5) 0.6959(3) 0.0348(14) Uani 1 1 d .
C30 C 0.2788(7) -0.0554(5) 0.6250(3) 0.0305(13) Uani 1 1 d .
C31 C 0.0070(8) -0.3839(5) 0.5926(3) 0.0363(15) Uani 1 1 d .
H31A H -0.0904 -0.4016 0.6196 0.055 Uiso 1 1 calc R
H31B H 0.0716 -0.4477 0.5892 0.055 Uiso 1 1 calc R
H31C H -0.0380 -0.3817 0.5449 0.055 Uiso 1 1 calc R
C32 C 0.1651(8) -0.3376(5) 0.7400(3) 0.0375(15) Uani 1 1 d .
H32A H 0.1303 -0.4181 0.7063 0.056 Uiso 1 1 calc R
H32B H 0.0710 -0.3258 0.7685 0.056 Uiso 1 1 calc R
H32C H 0.2705 -0.3327 0.7711 0.056 Uiso 1 1 calc R
C33 C 0.4784(8) 0.0894(5) 0.7304(3) 0.0507(18) Uani 1 1 d .
H33A H 0.5691 0.0776 0.7632 0.076 Uiso 1 1 calc R
H33B H 0.4145 0.1448 0.7566 0.076 Uiso 1 1 calc R
H33C H 0.5322 0.1250 0.6940 0.076 Uiso 1 1 calc R
C34 C 0.3212(9) 0.0421(5) 0.5835(3) 0.0470(17) Uani 1 1 d .
H34A H 0.2422 0.0173 0.5389 0.071 Uiso 1 1 calc R
H34B H 0.4418 0.0515 0.5733 0.071 Uiso 1 1 calc R
H34C H 0.3069 0.1201 0.6117 0.071 Uiso 1 1 calc R
C1S C 0.8148(9) 0.2398(6) 0.9826(3) 0.060(2) Uani 1 1 d .
H1SA H 0.8027 0.2929 1.0284 0.072 Uiso 1 1 calc R
H1SB H 0.9400 0.2563 0.9768 0.072 Uiso 1 1 calc R
Cl1S Cl 0.7418(4) 0.08746(19) 0.98429(11) 0.0990(9) Uani 1 1 d .
Cl2S Cl 0.7004(2) 0.27641(16) 0.91461(9) 0.0592(5) Uani 1 1 d .

loop_
_atom_site_aniso_label
_atom_site_aniso_U_11
_atom_site_aniso_U_22
_atom_site_aniso_U_33
_atom_site_aniso_U_23
_atom_site_aniso_U_13
_atom_site_aniso_U_12
Se1 0.0324(4) 0.0563(4) 0.0257(3) 0.0084(3) 0.0047(2) 0.0217(3)
Se2 0.0338(4) 0.0543(4) 0.0258(3) 0.0134(3) 0.0055(2) 0.0187(3)
Br1 0.0851(6) 0.1183(7) 0.0325(4) 0.0259(4) 0.0126(4) 0.0646(5)
Br2 0.0519(5) 0.0675(5) 0.0318(3) -0.0008(3) -0.0035(3) 0.0301(4)
O1 0.037(3) 0.057(3) 0.033(2) 0.011(2) 0.0041(19) 0.023(2)
O2 0.040(3) 0.096(4) 0.042(2) 0.030(2) 0.008(2) 0.030(3)
C1 0.028(3) 0.047(4) 0.022(3) 0.014(3) 0.005(2) 0.012(3)
C2 0.036(4) 0.033(3) 0.029(3) 0.000(3) 0.003(3) 0.004(3)
C3 0.040(4) 0.037(3) 0.024(3) 0.008(3) 0.004(3) 0.013(3)
C4 0.024(3) 0.032(3) 0.025(3) 0.007(2) 0.008(2) 0.009(3)
C5 0.041(4) 0.031(3) 0.033(3) 0.008(3) 0.004(3) 0.006(3)
C6 0.047(4) 0.042(4) 0.029(3) 0.010(3) 0.007(3) 0.019(3)
C7 0.028(4) 0.038(3) 0.031(3) 0.007(3) 0.009(3) 0.007(3)
C8 0.024(3) 0.031(3) 0.024(3) 0.010(2) 0.001(2) 0.010(3)
C9 0.029(3) 0.034(3) 0.039(3) 0.011(3) 0.013(3) 0.014(3)
C10 0.046(4) 0.041(4) 0.043(4) 0.023(3) 0.027(3) 0.027(3)
C11 0.042(4) 0.055(4) 0.027(3) 0.014(3) 0.012(3) 0.035(3)
C12 0.028(4) 0.040(4) 0.034(3) -0.001(3) 0.002(3) 0.019(3)
C13 0.022(3) 0.033(3) 0.030(3) 0.006(2) 0.008(2) 0.007(3)
C14 0.031(4) 0.029(3) 0.058(4) 0.005(3) 0.010(3) 0.001(3)
C15 0.060(5) 0.052(4) 0.084(5) 0.041(4) 0.038(4) 0.026(4)
C16 0.050(5) 0.063(4) 0.033(3) -0.005(3) -0.001(3) 0.027(4)
C17 0.037(4) 0.030(3) 0.045(4) 0.005(3) 0.008(3) 0.006(3)
C18 0.031(3) 0.031(3) 0.023(3) 0.009(2) 0.007(2) 0.010(3)
C19 0.041(4) 0.037(3) 0.028(3) 0.007(3) 0.009(3) 0.013(3)
C20 0.034(4) 0.036(3) 0.029(3) 0.009(3) 0.004(2) 0.015(3)
C21 0.024(3) 0.033(3) 0.021(3) 0.010(2) 0.008(2) 0.002(3)
C22 0.036(4) 0.031(3) 0.029(3) 0.008(3) 0.011(3) 0.010(3)
C23 0.033(4) 0.038(3) 0.030(3) 0.015(3) 0.010(2) 0.014(3)
C24 0.043(4) 0.044(4) 0.024(3) 0.013(3) 0.011(3) 0.012(3)
C25 0.031(3) 0.035(3) 0.023(3) 0.008(2) 0.009(2) 0.014(3)
C26 0.027(3) 0.032(3) 0.028(3) 0.000(2) 0.006(2) 0.012(3)
C27 0.029(3) 0.037(3) 0.025(3) 0.009(3) 0.012(2) 0.017(3)
C28 0.032(4) 0.046(4) 0.025(3) 0.005(3) 0.006(2) 0.025(3)
C29 0.037(4) 0.031(3) 0.037(3) 0.003(3) 0.008(3) 0.014(3)
C30 0.034(4) 0.032(3) 0.036(3) 0.015(3) 0.014(3) 0.017(3)
C31 0.040(4) 0.035(3) 0.032(3) 0.004(3) 0.008(3) 0.007(3)
C32 0.042(4) 0.041(4) 0.034(3) 0.011(3) 0.013(3) 0.016(3)
C33 0.048(5) 0.038(4) 0.056(4) -0.005(3) 0.005(3) 0.009(3)
C34 0.058(5) 0.040(4) 0.054(4) 0.022(3) 0.024(3) 0.017(3)
C1S 0.045(5) 0.075(5) 0.054(4) 0.011(4) 0.003(3) 0.010(4)
Cl1S 0.154(3) 0.0756(15) 0.0696(14) 0.0337(12) 0.0053(14) 0.0202(15)
Cl2S 0.0482(11) 0.0683(12) 0.0639(11) 0.0164(9) 0.0043(8) 0.0206(9)

loop_
_atom_type_symbol
_atom_type_description
_atom_type_scat_dispersion_real
_atom_type_scat_dispersion_imag
_atom_type_scat_source
C C 0.0033 0.0016 'International Tables Vol C Tables 4.2.6.8 and 6.1.1.4'
H H 0.0000 0.0000 'International Tables Vol C Tables 4.2.6.8 and 6.1.1.4'
O O 0.0106 0.0060 'International Tables Vol C Tables 4.2.6.8 and 6.1.1.4'
Cl Cl 0.1484 0.1585 'International Tables Vol C Tables 4.2.6.8 and 6.1.1.4'
Se Se -0.0929 2.2259 'International Tables Vol C Tables 4.2.6.8 and 6.1.1.4'
Br Br -0.2901 2.4595 'International Tables Vol C Tables 4.2.6.8 and 6.1.1.4'

loop_
_geom_angle_atom_site_label_1
_geom_angle_atom_site_label_2
_geom_angle_atom_site_label_3
_geom_angle
C1 Se1 C7 99.1(2)
C18 Se2 C24 101.4(2)
C2 C1 C6 119.0(5)
C2 C1 Se1 122.2(4)
C6 C1 Se1 118.7(4)
C3 C2 C1 121.0(5)
C2 C3 C4 120.0(5)
C5 C4 C3 118.3(5)
C5 C4 C21 120.6(5)
C3 C4 C21 121.0(5)
C6 C5 C4 121.4(5)
C5 C6 C1 120.2(5)
O1 C7 C8 126.6(5)
O1 C7 Se1 123.2(4)
C8 C7 Se1 110.2(4)
C13 C8 C9 122.6(5)
C13 C8 C7 118.9(5)
C9 C8 C7 118.5(5)
C10 C9 C8 118.5(5)
C10 C9 C14 121.0(5)
C8 C9 C14 120.5(5)
C9 C10 C11 118.2(5)
C9 C10 C15 120.2(6)
C11 C10 C15 121.6(5)
C12 C11 C10 123.4(5)
C12 C11 Br1 119.3(5)
C10 C11 Br1 117.3(4)
C11 C12 C13 118.5(5)
C11 C12 C16 121.7(5)
C13 C12 C16 119.8(5)
C8 C13 C12 118.8(5)
C8 C13 C17 120.1(5)
C12 C13 C17 121.1(5)
C19 C18 C23 119.6(5)
C19 C18 Se2 122.0(4)
C23 C18 Se2 118.3(4)
C18 C19 C20 119.8(5)
C19 C20 C21 121.4(5)
C22 C21 C20 117.7(5)
C22 C21 C4 121.7(5)
C20 C21 C4 120.6(5)
C23 C22 C21 120.9(5)
C22 C23 C18 120.7(5)
O2 C24 C25 125.7(5)
O2 C24 Se2 123.9(4)
C25 C24 Se2 110.3(4)
C30 C25 C26 122.3(5)
C30 C25 C24 119.7(5)
C26 C25 C24 117.9(5)
C27 C26 C25 118.7(5)
C27 C26 C31 120.8(5)
C25 C26 C31 120.5(5)
C26 C27 C28 117.9(5)
C26 C27 C32 120.5(5)
C28 C27 C32 121.7(5)
C29 C28 C27 124.4(5)
C29 C28 Br2 117.9(4)
C27 C28 Br2 117.7(4)
C28 C29 C30 117.4(5)
C28 C29 C33 122.7(5)
C30 C29 C33 119.9(5)
C25 C30 C29 119.2(5)
C25 C30 C34 120.6(5)
C29 C30 C34 120.1(5)
Cl2S C1S Cl1S 112.3(4)

loop_
_geom_bond_atom_site_label_1
_geom_bond_atom_site_label_2
_geom_bond_distance
Se1 C1 1.907(5)
Se1 C7 1.949(6)
Se2 C18 1.912(5)
Se2 C24 1.952(6)
Br1 C11 1.895(5)
Br2 C28 1.906(5)
O1 C7 1.195(6)
O2 C24 1.198(7)
C1 C2 1.385(7)
C1 C6 1.388(8)
C2 C3 1.380(7)
C3 C4 1.400(7)
C4 C5 1.389(7)
C4 C21 1.500(7)
C5 C6 1.372(7)
C7 C8 1.485(7)
C8 C13 1.394(7)
C8 C9 1.398(7)
C9 C10 1.390(7)
C9 C14 1.501(7)
C10 C11 1.414(8)
C10 C15 1.506(8)
C11 C12 1.365(8)
C12 C13 1.403(7)
C12 C16 1.530(8)
C13 C17 1.497(7)
C18 C19 1.380(7)
C18 C23 1.388(7)
C19 C20 1.383(7)
C20 C21 1.400(7)
C21 C22 1.396(7)
C22 C23 1.371(7)
C24 C25 1.493(7)
C25 C30 1.384(7)
C25 C26 1.412(7)
C26 C27 1.391(7)
C26 C31 1.511(7)
C27 C28 1.398(7)
C27 C32 1.522(7)
C28 C29 1.379(8)
C29 C30 1.411(7)
C29 C33 1.502(8)
C30 C34 1.527(7)
C1S Cl2S 1.735(6)
C1S Cl1S 1.739(7)
